data_2023070
loop_
_publ_author_name
'Metwally, Nadia H.'
'Elgemeie, Galal H.'
'Abd Al-Latif, El-Shimaa S M'
'Jones, Peter G.'

_publ_section_title
;
 Crystal structure of
 2,4-di-amino-5-(4-hy-droxy-3-meth-oxy-phen-yl)-8,8-dimethyl-6-oxo-6,7,8,9-tetra-hydro-5<i>H</i>-chromeno[2,3-<i>b</i>]pyridine-3-carbo-nitrile-di-methyl-formamide-water
 (1/1/1).
;
_journal_coeditor_code YZ2052
_journal_issue 'Pt 4'
_journal_name_full 'Acta crystallographica. Section E, Crystallographic communications'
_journal_page_first 396
_journal_page_last 400
_journal_paper_doi 10.1107/S2056989024002615
_journal_volume 80
_journal_year 2024
_chemical_formula_moiety 'C22 H22 N4 O4, C3 H7 N O, H2 O'
_chemical_formula_sum 'C25 H31 N5 O6'
_chemical_formula_weight 497.55
_chemical_name_systematic
'2,4-Diamino-5-(4-hydroxy-3-methoxyphenyl)-8,8-dimethyl-6-oxo-6,7,8,9-tetrahydro-5<i>H</i>-chromeno[2,3-<i>b</i>]pyridine-3-carbonitrile--dimethylformamide--water (1/1/1)'
_space_group_crystal_system monoclinic
_space_group_IT_number 14
_space_group_name_Hall '-P 2yn'
_space_group_name_H-M_alt 'P 1 21/n 1'
_atom_sites_solution_hydrogens mixed
_atom_sites_solution_primary dual
_audit_creation_method SHELXL-2019/3
_cell_angle_alpha 90
_cell_angle_beta 106.344(2)
_cell_angle_gamma 90
_cell_formula_units_Z 4
_cell_length_a 9.9055(2)
_cell_length_b 15.9600(3)
_cell_length_c 16.4794(4)
_cell_measurement_reflns_used 76991
_cell_measurement_temperature 100(2)
_cell_measurement_theta_max 39.5630
_cell_measurement_theta_min 2.1720
_cell_volume 2499.98(10)
_computing_cell_refinement
;
CrysAlisPro 1.171.42.79a (Rigaku OD, 2022)
;
_computing_data_collection
;
CrysAlisPro 1.171.42.79a (Rigaku OD, 2022)
;
_computing_data_reduction
;
CrysAlisPro 1.171.42.79a (Rigaku OD, 2022)
;
_computing_molecular_graphics
;
XP, Version 5.1 (Bruker, 1998)
;
_computing_publication_material
;
<i>SHELXL2019/3</i> (Sheldrick, 2015b)
;
_computing_structure_refinement
;
<i>SHELXL2019/3</i> (Sheldrick, 2015b)
;
_computing_structure_solution
;
<i>SHELXT</i> (Sheldrick, 2015a)
;
_diffrn_ambient_temperature 100.0(4)
_diffrn_detector 'Hybrid Pixel Array Detector'
_diffrn_detector_area_resol_mean 10.0000
_diffrn_measured_fraction_theta_full 1.000
_diffrn_measured_fraction_theta_max 1.000
_diffrn_measurement_device 'four-circle diffractometer'
_diffrn_measurement_device_type 'XtaLAB Synergy'
_diffrn_measurement_method '\w scans'
_diffrn_radiation_monochromator mirror
_diffrn_radiation_probe x-ray
_diffrn_radiation_type 'Mo K\a'
_diffrn_radiation_wavelength 0.71073
_diffrn_reflns_av_R_equivalents 0.0559
_diffrn_reflns_av_unetI/netI 0.0224
_diffrn_reflns_limit_h_max 17
_diffrn_reflns_limit_h_min -17
_diffrn_reflns_limit_k_max 27
_diffrn_reflns_limit_k_min -27
_diffrn_reflns_limit_l_max 28
_diffrn_reflns_limit_l_min -28
_diffrn_reflns_number 210685
_diffrn_reflns_theta_full 37.500
_diffrn_reflns_theta_max 37.784
_diffrn_reflns_theta_min 2.167
_diffrn_source 'micro-focus sealed X-ray tube'
_exptl_absorpt_coefficient_mu 0.096
_exptl_absorpt_correction_T_max 1.00000
_exptl_absorpt_correction_T_min 0.73482
_exptl_absorpt_correction_type multi-scan
_exptl_absorpt_process_details
;
(CrysAlisPro; Rigaku OD, 2022)
;
_exptl_crystal_colour colourless
_exptl_crystal_density_diffrn 1.322
_exptl_crystal_description tablet
_exptl_crystal_F_000 1056
_exptl_crystal_size_max 0.2
_exptl_crystal_size_mid 0.2
_exptl_crystal_size_min 0.1
_refine_diff_density_max 0.668
_refine_diff_density_min -0.217
_refine_ls_extinction_method none
_refine_ls_goodness_of_fit_ref 1.037
_refine_ls_hydrogen_treatment mixed
_refine_ls_matrix_type full
_refine_ls_number_parameters 358
_refine_ls_number_reflns 13416
_refine_ls_number_restraints 0
_refine_ls_restrained_S_all 1.037
_refine_ls_R_factor_all 0.0485
_refine_ls_R_factor_gt 0.0377
_refine_ls_shift/su_max 0.001
_refine_ls_shift/su_mean 0.000
_refine_ls_structure_factor_coef Fsqd
_refine_ls_weighting_details 'w=1/[\s^2^(Fo^2^)+(0.0626P)^2^+0.4082P] where P=(Fo^2^+2Fc^2^)/3'
_refine_ls_weighting_scheme calc
_refine_ls_wR_factor_gt 0.1062
_refine_ls_wR_factor_ref 0.1138
_reflns_number_gt 11108
_reflns_number_total 13416
_reflns_threshold_expression 'I > 2\s(I)'
_cod_data_source_file yz2052.cif
_cod_data_source_block I
_cod_depositor_comments 'Adding full bibliography for 2023070.cif.'
_cod_original_sg_symbol_H-M 'P 21/n'
_cod_database_code 2023070
_shelx_space_group_comment
;
The symmetry employed for this shelxl refinement is uniquely defined
by the following loop, which should always be used as a source of
symmetry information in preference to the above space-group names.
They are only intended as comments.
;
_shelx_estimated_absorpt_t_min 0.981
_shelx_estimated_absorpt_t_max 0.990

loop_
_space_group_symop_operation_xyz
'x, y, z'
'-x+1/2, y+1/2, -z+1/2'
'-x, -y, -z'
'x-1/2, -y-1/2, z-1/2'

loop_
_atom_site_type_symbol
_atom_site_label
_atom_site_fract_x
_atom_site_fract_y
_atom_site_fract_z
_atom_site_U_iso_or_equiv
_atom_site_adp_type
_atom_site_calc_flag
_atom_site_occupancy
_atom_site_disorder_assembly
_atom_site_disorder_group
N N1 0.41040(5) 0.66845(3) 0.58286(3) 0.01573(8) Uani d 1 . .
C C2 0.35681(6) 0.74408(3) 0.55675(4) 0.01397(8) Uani d 1 . .
N N2 0.21622(5) 0.75300(4) 0.54244(4) 0.01919(9) Uani d 1 . .
H H01 0.1683(13) 0.7091(8) 0.5522(8) 0.029(3) Uiso d 1 . .
H H02 0.1692(13) 0.7983(8) 0.5197(8) 0.032(3) Uiso d 1 . .
C C3 0.44457(6) 0.81052(3) 0.54550(3) 0.01332(8) Uani d 1 . .
C C4 0.59114(6) 0.79689(3) 0.55989(3) 0.01270(8) Uani d 1 . .
N N4 0.67486(5) 0.85813(3) 0.54512(4) 0.01630(9) Uani d 1 . .
H H03 0.7612(13) 0.8503(8) 0.5540(8) 0.030(3) Uiso d 1 . .
H H04 0.6425(14) 0.9076(8) 0.5296(8) 0.032(3) Uiso d 1 . .
C C4A 0.64624(5) 0.71688(3) 0.58823(3) 0.01254(8) Uani d 1 . .
C C5 0.80070(5) 0.69551(3) 0.60532(3) 0.01224(8) Uani d 1 . .
H H5 0.832899 0.714157 0.555889 0.015 Uiso calc 1 . .
C C5A 0.81825(6) 0.60167(3) 0.61409(3) 0.01306(8) Uani d 1 . .
C C6 0.94969(6) 0.56393(3) 0.60992(4) 0.01383(8) Uani d 1 . .
O O1 1.03852(5) 0.60592(3) 0.58804(3) 0.01802(8) Uani d 1 . .
C C7 0.97538(6) 0.47181(4) 0.63057(4) 0.01648(9) Uani d 1 . .
H H7A 1.075931 0.463992 0.661303 0.020 Uiso calc 1 . .
H H7B 0.956598 0.440073 0.576928 0.020 Uiso calc 1 . .
C C8 0.88588(6) 0.43440(4) 0.68387(4) 0.01705(9) Uani d 1 . .
C C9 0.73204(6) 0.45817(4) 0.64135(4) 0.01770(10) Uani d 1 . .
H H9A 0.698047 0.427626 0.587129 0.021 Uiso calc 1 . .
H H9B 0.673250 0.441184 0.678188 0.021 Uiso calc 1 . .
C C9A 0.71700(6) 0.55019(3) 0.62522(4) 0.01452(9) Uani d 1 . .
O O10 0.58553(5) 0.57747(3) 0.62246(3) 0.01756(8) Uani d 1 . .
C C10A 0.54867(6) 0.65861(3) 0.59701(4) 0.01403(9) Uani d 1 . .
C C11 0.38620(6) 0.89004(4) 0.51709(4) 0.01655(9) Uani d 1 . .
N N3 0.34038(7) 0.95535(4) 0.49419(5) 0.02514(12) Uani d 1 . .
C C12 0.93212(8) 0.46813(5) 0.77471(4) 0.02391(12) Uani d 1 . .
H H12A 1.026948 0.447741 0.803183 0.036 Uiso calc 1 . .
H H12B 0.866481 0.448682 0.805418 0.036 Uiso calc 1 . .
H H12C 0.932458 0.529524 0.773538 0.036 Uiso calc 1 . .
C C13 0.90238(8) 0.33896(4) 0.68645(6) 0.02501(13) Uani d 1 . .
H H13A 0.867471 0.316360 0.629044 0.038 Uiso calc 1 . .
H H13B 0.848265 0.314956 0.722263 0.038 Uiso calc 1 . .
H H13C 1.001952 0.324471 0.709689 0.038 Uiso calc 1 . .
C C21 0.89109(5) 0.73909(3) 0.68486(3) 0.01264(8) Uani d 1 . .
C C22 0.98270(6) 0.80413(3) 0.67880(3) 0.01367(8) Uani d 1 . .
H H22 0.991495 0.819834 0.624914 0.016 Uiso calc 1 . .
C C23 1.06120(6) 0.84614(4) 0.75094(4) 0.01489(9) Uani d 1 . .
O O2 1.15118(5) 0.91117(3) 0.75031(3) 0.01993(9) Uani d 1 . .
C C24 1.05186(6) 0.82200(4) 0.83128(4) 0.01673(9) Uani d 1 . .
O O3 1.12872(6) 0.85824(4) 0.90394(3) 0.02564(11) Uani d 1 . .
H H05 1.1648(14) 0.9072(8) 0.8971(8) 0.034(3) Uiso d 1 . .
C C25 0.96244(7) 0.75654(4) 0.83672(4) 0.01757(10) Uani d 1 . .
H H25 0.955884 0.739310 0.890663 0.021 Uiso calc 1 . .
C C26 0.88214(6) 0.71565(4) 0.76446(4) 0.01552(9) Uani d 1 . .
H H26 0.820851 0.671449 0.769635 0.019 Uiso calc 1 . .
C C27 1.16872(8) 0.93355(4) 0.67030(4) 0.02151(11) Uani d 1 . .
H H27A 1.077008 0.947598 0.631269 0.032 Uiso calc 1 . .
H H27B 1.209836 0.886314 0.647569 0.032 Uiso calc 1 . .
H H27C 1.231375 0.982140 0.676969 0.032 Uiso calc 1 . .
C C97 -0.12972(7) 0.83937(4) 0.40895(4) 0.02086(11) Uani d 1 . .
H H97 -0.220125 0.819639 0.409112 0.025 Uiso calc 1 . .
C C98 0.02521(8) 0.88437(5) 0.32596(5) 0.02539(13) Uani d 1 . .
H H98A 0.082462 0.904757 0.380990 0.038 Uiso calc 1 . .
H H98B 0.008664 0.930221 0.284779 0.038 Uiso calc 1 . .
H H98C 0.074841 0.838697 0.306776 0.038 Uiso calc 1 . .
O O98 -0.04221(6) 0.84926(4) 0.47838(3) 0.02704(11) Uani d 1 . .
N N99 -0.10846(6) 0.85392(4) 0.33387(3) 0.01883(9) Uani d 1 . .
C C99 -0.21966(8) 0.83914(6) 0.25620(5) 0.02841(14) Uani d 1 . .
H H99A -0.193276 0.792258 0.225408 0.043 Uiso calc 1 . .
H H99B -0.233445 0.889604 0.220932 0.043 Uiso calc 1 . .
H H99C -0.307232 0.825602 0.269909 0.043 Uiso calc 1 . .
O O99 1.23412(5) 1.01108(3) 0.92936(3) 0.02037(9) Uani d 1 . .
H H06 1.3078(14) 1.0356(8) 0.9237(8) 0.033(3) Uiso d 1 . .
H H07 1.1765(15) 1.0538(9) 0.9237(9) 0.039(3) Uiso d 1 . .

loop_
_atom_site_aniso_label
_atom_site_aniso_U_11
_atom_site_aniso_U_22
_atom_site_aniso_U_33
_atom_site_aniso_U_12
_atom_site_aniso_U_13
_atom_site_aniso_U_23
N1 0.01093(17) 0.01421(18) 0.0225(2) 0.00127(14) 0.00540(16) 0.00266(15)
C2 0.01156(19) 0.0146(2) 0.0158(2) 0.00106(15) 0.00391(16) 0.00067(16)
N2 0.01142(19) 0.0177(2) 0.0285(3) 0.00216(16) 0.00582(17) 0.00442(18)
C3 0.01208(19) 0.01273(19) 0.0148(2) 0.00120(15) 0.00318(15) 0.00130(15)
C4 0.01184(19) 0.01280(19) 0.01307(19) 0.00009(15) 0.00285(15) 0.00058(15)
N4 0.01292(18) 0.01354(18) 0.0221(2) -0.00014(15) 0.00446(16) 0.00403(16)
C4A 0.01060(18) 0.01223(18) 0.01442(19) 0.00021(14) 0.00292(15) 0.00092(15)
C5 0.01039(18) 0.01210(18) 0.01403(19) -0.00016(14) 0.00309(15) 0.00053(15)
C5A 0.01084(18) 0.01237(18) 0.0157(2) 0.00037(15) 0.00333(15) 0.00069(15)
C6 0.01133(19) 0.0143(2) 0.0155(2) 0.00046(15) 0.00311(16) 0.00048(16)
O1 0.01310(17) 0.01693(18) 0.0254(2) -0.00010(14) 0.00763(15) 0.00243(15)
C7 0.0139(2) 0.0144(2) 0.0213(2) 0.00266(16) 0.00530(18) 0.00277(17)
C8 0.0144(2) 0.0142(2) 0.0224(2) 0.00181(17) 0.00503(18) 0.00436(18)
C9 0.0133(2) 0.0129(2) 0.0266(3) 0.00028(16) 0.00501(19) 0.00304(18)
C9A 0.01132(19) 0.01308(19) 0.0190(2) 0.00082(15) 0.00398(16) 0.00187(16)
O10 0.01171(16) 0.01288(16) 0.0291(2) 0.00140(13) 0.00737(15) 0.00510(15)
C10A 0.01180(19) 0.01265(19) 0.0178(2) 0.00074(15) 0.00446(16) 0.00174(16)
C11 0.0130(2) 0.0159(2) 0.0198(2) 0.00068(16) 0.00297(17) 0.00216(17)
N3 0.0186(2) 0.0177(2) 0.0366(3) 0.00268(18) 0.0038(2) 0.0075(2)
C12 0.0241(3) 0.0267(3) 0.0200(3) 0.0026(2) 0.0046(2) 0.0068(2)
C13 0.0210(3) 0.0150(2) 0.0396(4) 0.0037(2) 0.0094(3) 0.0076(2)
C21 0.01090(18) 0.01291(19) 0.01364(19) -0.00027(15) 0.00269(15) 0.00041(15)
C22 0.01250(19) 0.0141(2) 0.01379(19) -0.00121(15) 0.00278(15) 0.00045(15)
C23 0.0142(2) 0.0144(2) 0.0151(2) -0.00214(16) 0.00256(16) 0.00023(16)
O2 0.0216(2) 0.01943(19) 0.01761(18) -0.00873(16) 0.00363(15) -0.00127(15)
C24 0.0180(2) 0.0169(2) 0.0136(2) -0.00189(18) 0.00167(17) -0.00018(17)
O3 0.0343(3) 0.0243(2) 0.01417(18) -0.0115(2) 0.00005(18) -0.00124(16)
C25 0.0201(2) 0.0185(2) 0.0137(2) -0.00243(19) 0.00417(18) 0.00106(17)
C26 0.0154(2) 0.0158(2) 0.0153(2) -0.00179(17) 0.00414(17) 0.00110(16)
C27 0.0242(3) 0.0197(2) 0.0215(3) -0.0072(2) 0.0078(2) -0.0002(2)
C97 0.0195(2) 0.0257(3) 0.0172(2) 0.0028(2) 0.0049(2) 0.0038(2)
C98 0.0200(3) 0.0277(3) 0.0303(3) -0.0008(2) 0.0100(2) 0.0045(2)
O98 0.0258(2) 0.0361(3) 0.0163(2) 0.0069(2) 0.00111(17) 0.00401(18)
N99 0.0165(2) 0.0236(2) 0.0159(2) -0.00074(17) 0.00382(16) 0.00215(17)
C99 0.0252(3) 0.0405(4) 0.0169(3) -0.0059(3) 0.0015(2) -0.0013(2)
O99 0.01655(19) 0.01737(19) 0.0278(2) -0.00084(15) 0.00723(17) -0.00182(16)

loop_
_atom_type_symbol
_atom_type_description
_atom_type_scat_dispersion_real
_atom_type_scat_dispersion_imag
_atom_type_scat_source
C C 0.0033 0.0016 'International Tables Vol C Tables 4.2.6.8 and 6.1.1.4'
H H 0.0000 0.0000 'International Tables Vol C Tables 4.2.6.8 and 6.1.1.4'
N N 0.0061 0.0033 'International Tables Vol C Tables 4.2.6.8 and 6.1.1.4'
O O 0.0106 0.0060 'International Tables Vol C Tables 4.2.6.8 and 6.1.1.4'

loop_
_geom_angle_atom_site_label_1
_geom_angle_atom_site_label_2
_geom_angle_atom_site_label_3
_geom_angle_site_symmetry_1
_geom_angle_site_symmetry_3
_geom_angle
_geom_angle_publ_flag
C10A N1 C2 . . 117.21(5) y
N1 C2 N2 . . 116.49(5) ?
N1 C2 C3 . . 120.95(5) ?
N2 C2 C3 . . 122.56(5) ?
C2 N2 H01 . . 117.6(8) ?
C2 N2 H02 . . 123.6(8) ?
H01 N2 H02 . . 118.6(11) ?
C2 C3 C11 . . 120.33(5) ?
C2 C3 C4 . . 119.98(5) ?
C11 C3 C4 . . 119.65(5) ?
N4 C4 C4A . . 120.95(5) ?
N4 C4 C3 . . 120.71(5) ?
C4A C4 C3 . . 118.32(5) ?
C4 N4 H03 . . 120.8(9) ?
C4 N4 H04 . . 121.4(9) ?
H03 N4 H04 . . 117.7(12) ?
C10A C4A C4 . . 115.27(5) ?
C10A C4A C5 . . 122.02(5) ?
C4 C4A C5 . . 122.69(5) ?
C5A C5 C4A . . 108.92(4) ?
C5A C5 C21 . . 110.17(4) ?
C4A C5 C21 . . 111.95(4) ?
C5A C5 H5 . . 108.6 ?
C4A C5 H5 . . 108.6 ?
C21 C5 H5 . . 108.6 ?
C9A C5A C6 . . 117.67(5) ?
C9A C5A C5 . . 123.19(5) ?
C6 C5A C5 . . 119.14(5) ?
O1 C6 C5A . . 120.61(5) ?
O1 C6 C7 . . 120.18(5) ?
C5A C6 C7 . . 119.19(5) ?
C6 C7 C8 . . 114.77(5) ?
C6 C7 H7A . . 108.6 ?
C8 C7 H7A . . 108.6 ?
C6 C7 H7B . . 108.6 ?
C8 C7 H7B . . 108.6 ?
H7A C7 H7B . . 107.6 ?
C13 C8 C7 . . 109.19(5) ?
C13 C8 C12 . . 108.77(6) ?
C7 C8 C12 . . 111.11(5) ?
C13 C8 C9 . . 110.06(5) ?
C7 C8 C9 . . 107.58(5) ?
C12 C8 C9 . . 110.12(5) ?
C9A C9 C8 . . 111.17(5) ?
C9A C9 H9A . . 109.4 ?
C8 C9 H9A . . 109.4 ?
C9A C9 H9B . . 109.4 ?
C8 C9 H9B . . 109.4 ?
H9A C9 H9B . . 108.0 ?
C5A C9A O10 . . 122.79(5) ?
C5A C9A C9 . . 125.66(5) ?
O10 C9A C9 . . 111.55(5) ?
C9A O10 C10A . . 118.66(5) ?
N1 C10A C4A . . 128.24(5) ?
N1 C10A O10 . . 109.59(5) ?
C4A C10A O10 . . 122.17(5) y
N3 C11 C3 . . 179.08(6) ?
C8 C12 H12A . . 109.5 ?
C8 C12 H12B . . 109.5 ?
H12A C12 H12B . . 109.5 ?
C8 C12 H12C . . 109.5 ?
H12A C12 H12C . . 109.5 ?
H12B C12 H12C . . 109.5 ?
C8 C13 H13A . . 109.5 ?
C8 C13 H13B . . 109.5 ?
H13A C13 H13B . . 109.5 ?
C8 C13 H13C . . 109.5 ?
H13A C13 H13C . . 109.5 ?
H13B C13 H13C . . 109.5 ?
C26 C21 C22 . . 118.77(5) ?
C26 C21 C5 . . 120.55(5) ?
C22 C21 C5 . . 120.68(5) ?
C23 C22 C21 . . 120.81(5) ?
C23 C22 H22 . . 119.6 ?
C21 C22 H22 . . 119.6 ?
O2 C23 C22 . . 124.42(5) ?
O2 C23 C24 . . 115.46(5) ?
C22 C23 C24 . . 120.12(5) ?
C23 O2 C27 . . 116.52(5) ?
O3 C24 C25 . . 118.31(5) ?
O3 C24 C23 . . 123.06(6) ?
C25 C24 C23 . . 118.61(5) ?
C24 O3 H05 . . 114.5(9) ?
C24 C25 C26 . . 121.20(5) ?
C24 C25 H25 . . 119.4 ?
C26 C25 H25 . . 119.4 ?
C21 C26 C25 . . 120.48(5) ?
C21 C26 H26 . . 119.8 ?
C25 C26 H26 . . 119.8 ?
O2 C27 H27A . . 109.5 ?
O2 C27 H27B . . 109.5 ?
H27A C27 H27B . . 109.5 ?
O2 C27 H27C . . 109.5 ?
H27A C27 H27C . . 109.5 ?
H27B C27 H27C . . 109.5 ?
O98 C97 N99 . . 125.77(7) ?
O98 C97 H97 . . 117.1 ?
N99 C97 H97 . . 117.1 ?
N99 C98 H98A . . 109.5 ?
N99 C98 H98B . . 109.5 ?
H98A C98 H98B . . 109.5 ?
N99 C98 H98C . . 109.5 ?
H98A C98 H98C . . 109.5 ?
H98B C98 H98C . . 109.5 ?
C97 N99 C98 . . 121.91(6) ?
C97 N99 C99 . . 120.70(6) ?
C98 N99 C99 . . 117.39(6) ?
N99 C99 H99A . . 109.5 ?
N99 C99 H99B . . 109.5 ?
H99A C99 H99B . . 109.5 ?
N99 C99 H99C . . 109.5 ?
H99A C99 H99C . . 109.5 ?
H99B C99 H99C . . 109.5 ?
H06 O99 H07 . . 100.5(12) ?

loop_
_geom_bond_atom_site_label_1
_geom_bond_atom_site_label_2
_geom_bond_site_symmetry_2
_geom_bond_distance
_geom_bond_publ_flag
N1 C10A . 1.3324(7) y
N1 C2 . 1.3399(7) y
C2 N2 . 1.3529(8) ?
C2 C3 . 1.4160(8) ?
N2 H01 . 0.886(13) ?
N2 H02 . 0.885(13) ?
C3 C11 . 1.4183(8) ?
C3 C4 . 1.4204(8) ?
C4 N4 . 1.3476(7) ?
C4 C4A . 1.4154(7) ?
N4 H03 . 0.836(13) ?
N4 H04 . 0.863(13) ?
C4A C10A . 1.3779(8) ?
C4A C5 . 1.5146(7) ?
C5 C5A . 1.5101(7) ?
C5 C21 . 1.5308(8) ?
C5 H5 . 1.0000 ?
C5A C9A . 1.3484(8) y
C5A C6 . 1.4535(8) ?
C6 O1 . 1.2377(7) ?
C6 C7 . 1.5145(8) ?
C7 C8 . 1.5337(9) ?
C7 H7A . 0.9900 ?
C7 H7B . 0.9900 ?
C8 C13 . 1.5313(9) ?
C8 C12 . 1.5345(10) ?
C8 C9 . 1.5349(8) ?
C9 C9A . 1.4925(8) ?
C9 H9A . 0.9900 ?
C9 H9B . 0.9900 ?
C9A O10 . 1.3617(7) y
O10 C10A . 1.3783(7) y
C11 N3 . 1.1570(8) ?
C12 H12A . 0.9800 ?
C12 H12B . 0.9800 ?
C12 H12C . 0.9800 ?
C13 H13A . 0.9800 ?
C13 H13B . 0.9800 ?
C13 H13C . 0.9800 ?
C21 C26 . 1.3907(8) ?
C21 C22 . 1.4007(8) ?
C22 C23 . 1.3954(8) ?
C22 H22 . 0.9500 ?
C23 O2 . 1.3700(7) ?
C23 C24 . 1.4068(8) ?
O2 C27 . 1.4230(8) ?
C24 O3 . 1.3545(8) ?
C24 C25 . 1.3888(9) ?
O3 H05 . 0.879(14) ?
C25 C26 . 1.3941(8) ?
C25 H25 . 0.9500 ?
C26 H26 . 0.9500 ?
C27 H27A . 0.9800 ?
C27 H27B . 0.9800 ?
C27 H27C . 0.9800 ?
C97 O98 . 1.2359(8) ?
C97 N99 . 1.3326(9) ?
C97 H97 . 0.9500 ?
C98 N99 . 1.4503(9) ?
C98 H98A . 0.9800 ?
C98 H98B . 0.9800 ?
C98 H98C . 0.9800 ?
N99 C99 . 1.4538(9) ?
C99 H99A . 0.9800 ?
C99 H99B . 0.9800 ?
C99 H99C . 0.9800 ?
O99 H06 . 0.856(14) ?
O99 H07 . 0.877(14) ?

loop_
_geom_hbond_atom_site_label_D
_geom_hbond_atom_site_label_H
_geom_hbond_atom_site_label_A
_geom_hbond_site_symmetry_A
_geom_hbond_distance_DH
_geom_hbond_distance_HA
_geom_hbond_distance_DA
_geom_hbond_angle_DHA
_geom_hbond_publ_flag
N2 H01 O1 1_455 0.886(13) 2.268(13) 3.1492(7) 173.6(11) yes
N2 H02 O98 . 0.885(13) 2.170(13) 2.9167(8) 141.8(11) yes
N4 H03 O98 1_655 0.836(13) 2.590(12) 3.2891(8) 142.0(11) yes
N4 H04 N3 3_676 0.863(13) 2.237(13) 3.0413(8) 154.9(12) yes
O3 H05 O99 . 0.879(14) 1.816(14) 2.6399(7) 155.2(12) yes
O99 H06 O1 2_756 0.856(14) 1.944(14) 2.7944(7) 172.0(13) yes
O99 H07 N1 2_656 0.877(14) 2.012(14) 2.8699(7) 165.5(13) yes
O99 H07 O10 2_656 0.877(14) 2.519(14) 3.2180(7) 137.2(11) yes
C22 H22 O98 1_655 0.95 2.39 3.3210(8) 166.7 yes

loop_
_geom_torsion_atom_site_label_1
_geom_torsion_atom_site_label_2
_geom_torsion_atom_site_label_3
_geom_torsion_atom_site_label_4
_geom_torsion_site_symmetry_1
_geom_torsion_site_symmetry_2
_geom_torsion_site_symmetry_3
_geom_torsion_site_symmetry_4
_geom_torsion
_geom_torsion_publ_flag
C10A N1 C2 N2 . . . . 179.82(6) ?
C10A N1 C2 C3 . . . . -0.47(9) ?
N1 C2 C3 C11 . . . . 179.43(6) ?
N2 C2 C3 C11 . . . . -0.88(9) ?
N1 C2 C3 C4 . . . . 1.58(8) ?
N2 C2 C3 C4 . . . . -178.73(6) ?
C2 C3 C4 N4 . . . . 176.42(5) ?
C11 C3 C4 N4 . . . . -1.44(8) ?
C2 C3 C4 C4A . . . . -2.14(8) ?
C11 C3 C4 C4A . . . . 180.00(5) ?
N4 C4 C4A C10A . . . . -176.96(5) ?
C3 C4 C4A C10A . . . . 1.60(8) ?
N4 C4 C4A C5 . . . . 1.29(8) ?
C3 C4 C4A C5 . . . . 179.84(5) ?
C10A C4A C5 C5A . . . . 11.45(7) y
C4 C4A C5 C5A . . . . -166.67(5) ?
C10A C4A C5 C21 . . . . -110.63(6) ?
C4 C4A C5 C21 . . . . 71.24(6) ?
C4A C5 C5A C9A . . . . -14.61(7) y
C21 C5 C5A C9A . . . . 108.55(6) ?
C4A C5 C5A C6 . . . . 164.97(5) ?
C21 C5 C5A C6 . . . . -71.88(6) ?
C9A C5A C6 O1 . . . . 169.75(6) ?
C5 C5A C6 O1 . . . . -9.86(8) ?
C9A C5A C6 C7 . . . . -8.71(8) y
C5 C5A C6 C7 . . . . 171.68(5) ?
O1 C6 C7 C8 . . . . 160.51(6) ?
C5A C6 C7 C8 . . . . -21.02(8) y
C6 C7 C8 C13 . . . . 169.85(5) ?
C6 C7 C8 C12 . . . . -70.19(7) ?
C6 C7 C8 C9 . . . . 50.42(7) y
C13 C8 C9 C9A . . . . -170.71(6) ?
C7 C8 C9 C9A . . . . -51.84(7) y
C12 C8 C9 C9A . . . . 69.39(7) ?
C6 C5A C9A O10 . . . . -173.91(5) ?
C5 C5A C9A O10 . . . . 5.67(9) y
C6 C5A C9A C9 . . . . 5.77(9) y
C5 C5A C9A C9 . . . . -174.65(6) ?
C8 C9 C9A C5A . . . . 26.39(9) y
C8 C9 C9A O10 . . . . -153.90(5) ?
C5A C9A O10 C10A . . . . 8.25(9) y
C9 C9A O10 C10A . . . . -171.47(5) ?
C2 N1 C10A C4A . . . . -0.02(9) ?
C2 N1 C10A O10 . . . . -179.40(5) ?
C4 C4A C10A N1 . . . . -0.56(9) ?
C5 C4A C10A N1 . . . . -178.82(6) ?
C4 C4A C10A O10 . . . . 178.74(5) ?
C5 C4A C10A O10 . . . . 0.48(9) y
C9A O10 C10A N1 . . . . 168.16(5) ?
C9A O10 C10A C4A . . . . -11.26(9) y
C5A C5 C21 C26 . . . . -52.13(7) ?
C4A C5 C21 C26 . . . . 69.23(6) ?
C5A C5 C21 C22 . . . . 128.86(5) ?
C4A C5 C21 C22 . . . . -109.79(6) ?
C26 C21 C22 C23 . . . . -1.52(8) ?
C5 C21 C22 C23 . . . . 177.51(5) ?
C21 C22 C23 O2 . . . . -178.88(5) ?
C21 C22 C23 C24 . . . . 1.67(9) ?
C22 C23 O2 C27 . . . . -3.02(9) ?
C24 C23 O2 C27 . . . . 176.45(6) ?
O2 C23 C24 O3 . . . . -1.81(9) ?
C22 C23 C24 O3 . . . . 177.69(6) ?
O2 C23 C24 C25 . . . . 179.90(6) ?
C22 C23 C24 C25 . . . . -0.60(9) ?
O3 C24 C25 C26 . . . . -178.96(6) ?
C23 C24 C25 C26 . . . . -0.59(9) ?
C22 C21 C26 C25 . . . . 0.33(9) ?
C5 C21 C26 C25 . . . . -178.70(5) ?
C24 C25 C26 C21 . . . . 0.73(9) ?
O98 C97 N99 C98 . . . . -0.18(11) ?
O98 C97 N99 C99 . . . . 179.44(7) ?
